data_2238560
loop_
_publ_author_name
'Suhitha, Sivasubramanian'
'Gunasekaran, Krishnaswamy'
'Sureshbabu, Adukamparai Rajukrishnan'
'Raghunathan, Raghavachary'
'Velmurugan, Devadasan'

_publ_section_title
;
 6-Ferrocenoyl-7-phenylspiro[hexahydropyrrolo[1,2-<i>c</i>][1,3]thiazole-5,11'-indeno[1,2-<i>b</i>]quinoxaline]
;
_journal_coeditor_code SU2630
_journal_issue 9
_journal_name_full 'Acta Crystallographica Section E'
_journal_page_first m500
_journal_paper_doi 10.1107/S1600536813022605
_journal_volume 69
_journal_year 2013
_chemical_formula_iupac '[Fe (C5 H5) (C32 H24 N3 O S)]'
_chemical_formula_moiety 'C37 H29 Fe N3 O S'
_chemical_formula_sum 'C37 H29 Fe N3 O S'
_chemical_formula_weight 619.55
_chemical_name_systematic
6-Ferrocenoyl-7-phenylspiro[hexahydropyrrolo[1,2-<i>c</i>][1,3]thiazole-5,11'-indeno[1,2-<i>b</i>]quinoxaline]
_space_group_IT_number 2
_symmetry_cell_setting triclinic
_symmetry_space_group_name_Hall '-P 1'
_symmetry_space_group_name_H-M 'P -1'
_atom_sites_solution_hydrogens geom
_atom_sites_solution_primary direct
_atom_sites_solution_secondary difmap
_audit_creation_method SHELXL-97
_cell_angle_alpha 80.367(2)
_cell_angle_beta 75.4300(10)
_cell_angle_gamma 65.2930(10)
_cell_formula_units_Z 2
_cell_length_a 9.5687(3)
_cell_length_b 10.0175(3)
_cell_length_c 17.1768(5)
_cell_measurement_reflns_used 5884
_cell_measurement_temperature 293(2)
_cell_measurement_theta_max 26.38
_cell_measurement_theta_min 1.23
_cell_volume 1444.02(8)
_computing_cell_refinement 'SAINT (Bruker, 2008)'
_computing_data_collection 'APEX2 (Bruker, 2008)'
_computing_data_reduction 'SAINT (Bruker, 2008)'
_computing_molecular_graphics 'ORTEP-3 for Windows (Farrugia, 2012)'
_computing_publication_material 'SHELXL97 (Sheldrick, 2008) and PLATON (Spek, 2009)'
_computing_structure_refinement 'SHELXL97 (Sheldrick, 2008)'
_computing_structure_solution 'SHELXS97 (Sheldrick, 2008)'
_diffrn_ambient_temperature 293(2)
_diffrn_measured_fraction_theta_full 0.996
_diffrn_measured_fraction_theta_max 0.996
_diffrn_measurement_device_type 'Bruker SMART APEXII area-detector'
_diffrn_measurement_method '\w and \f scans'
_diffrn_radiation_monochromator graphite
_diffrn_radiation_source 'fine-focus sealed tube'
_diffrn_radiation_type MoK\a
_diffrn_radiation_wavelength 0.71073
_diffrn_reflns_av_R_equivalents 0.0253
_diffrn_reflns_av_sigmaI/netI 0.0189
_diffrn_reflns_limit_h_max 11
_diffrn_reflns_limit_h_min -11
_diffrn_reflns_limit_k_max 12
_diffrn_reflns_limit_k_min -12
_diffrn_reflns_limit_l_max 21
_diffrn_reflns_limit_l_min -21
_diffrn_reflns_number 21307
_diffrn_reflns_theta_full 26.38
_diffrn_reflns_theta_max 26.38
_diffrn_reflns_theta_min 1.23
_exptl_absorpt_coefficient_mu 0.631
_exptl_absorpt_correction_T_max 0.8842
_exptl_absorpt_correction_T_min 0.8332
_exptl_absorpt_correction_type multi-scan
_exptl_absorpt_process_details '(<i>SADABS</i>; Bruker, 2008)'
_exptl_crystal_colour Colourless
_exptl_crystal_density_diffrn 1.425
_exptl_crystal_density_method 'not measured'
_exptl_crystal_description Block
_exptl_crystal_F_000 644
_exptl_crystal_size_max 0.30
_exptl_crystal_size_mid 0.25
_exptl_crystal_size_min 0.20
_refine_diff_density_max 0.299
_refine_diff_density_min -0.333
_refine_ls_extinction_method none
_refine_ls_goodness_of_fit_ref 1.023
_refine_ls_hydrogen_treatment constr
_refine_ls_matrix_type full
_refine_ls_number_parameters 388
_refine_ls_number_reflns 5884
_refine_ls_number_restraints 0
_refine_ls_restrained_S_all 1.023
_refine_ls_R_factor_all 0.0394
_refine_ls_R_factor_gt 0.0336
_refine_ls_shift/su_max 0.000
_refine_ls_shift/su_mean 0.000
_refine_ls_structure_factor_coef Fsqd
_refine_ls_weighting_details 'calc w=1/[\s^2^(Fo^2^)+(0.0468P)^2^+0.5453P] where P=(Fo^2^+2Fc^2^)/3'
_refine_ls_weighting_scheme calc
_refine_ls_wR_factor_gt 0.0892
_refine_ls_wR_factor_ref 0.0937
_reflns_number_gt 5158
_reflns_number_total 5884
_reflns_threshold_expression I>2sigma(I)
_cod_data_source_file su2630.cif
_cod_data_source_block I
_cod_database_code 2238560
_cod_database_fobs_code 2238560

loop_
_symmetry_equiv_pos_as_xyz
'x, y, z'
'-x, -y, -z'

loop_
_atom_site_type_symbol
_atom_site_label
_atom_site_fract_x
_atom_site_fract_y
_atom_site_fract_z
_atom_site_U_iso_or_equiv
_atom_site_adp_type
_atom_site_calc_flag
_atom_site_refinement_flags
_atom_site_occupancy
_atom_site_symmetry_multiplicity
C C1 0.5950(2) -0.2678(2) 0.33088(13) 0.0572(5) Uani d . 1 1
H H1 0.6174 -0.3016 0.2801 0.069 Uiso calc R 1 1
C C2 0.7052(2) -0.3259(2) 0.37816(16) 0.0640(6) Uani d . 1 1
H H2 0.8026 -0.3984 0.3590 0.077 Uiso calc R 1 1
C C3 0.6729(2) -0.2776(2) 0.45501(16) 0.0625(6) Uani d . 1 1
H H3 0.7493 -0.3181 0.4863 0.075 Uiso calc R 1 1
C C4 0.5309(2) -0.1717(2) 0.48453(14) 0.0538(5) Uani d . 1 1
H H4 0.5104 -0.1414 0.5360 0.065 Uiso calc R 1 1
C C5 0.4146(2) -0.10804(18) 0.43704(11) 0.0413(4) Uani d . 1 1
C C6 0.44732(19) -0.15649(18) 0.35905(11) 0.0424(4) Uani d . 1 1
C C7 0.20582(18) 0.00231(16) 0.34185(9) 0.0337(3) Uani d . 1 1
C C8 0.17255(18) 0.05027(16) 0.42025(9) 0.0333(3) Uani d . 1 1
C C9 0.01188(18) 0.16204(16) 0.43519(9) 0.0341(3) Uani d . 1 1
C C10 -0.0740(2) 0.24182(18) 0.50220(10) 0.0423(4) Uani d . 1 1
H H10 -0.0295 0.2306 0.5464 0.051 Uiso calc R 1 1
C C11 -0.2280(2) 0.33872(19) 0.50161(11) 0.0467(4) Uani d . 1 1
H H11 -0.2880 0.3928 0.5461 0.056 Uiso calc R 1 1
C C12 -0.2934(2) 0.35576(18) 0.43558(11) 0.0442(4) Uani d . 1 1
H H12 -0.3974 0.4204 0.4367 0.053 Uiso calc R 1 1
C C13 -0.20732(19) 0.27862(17) 0.36781(10) 0.0387(3) Uani d . 1 1
H H13 -0.2517 0.2923 0.3233 0.046 Uiso calc R 1 1
C C14 -0.05306(18) 0.18035(16) 0.36777(9) 0.0328(3) Uani d . 1 1
C C15 0.06564(18) 0.08425(16) 0.30108(9) 0.0334(3) Uani d . 1 1
C C16 0.11125(18) 0.17335(17) 0.22059(9) 0.0340(3) Uani d . 1 1
H H16 0.2254 0.1299 0.2016 0.041 Uiso calc R 1 1
C C17 0.0328(2) 0.14715(19) 0.16063(10) 0.0388(4) Uani d . 1 1
H H17 -0.0774 0.2166 0.1701 0.047 Uiso calc R 1 1
C C18 0.0361(2) -0.0074(2) 0.18643(10) 0.0457(4) Uani d . 1 1
H H18 0.1366 -0.0810 0.1612 0.055 Uiso calc R 1 1
C C19 -0.0996(3) -0.0302(3) 0.16736(14) 0.0674(6) Uani d . 1 1
H H19A -0.0715 -0.1337 0.1622 0.081 Uiso calc R 1 1
H H19B -0.1265 0.0247 0.1174 0.081 Uiso calc R 1 1
C C20 -0.1184(2) -0.04641(19) 0.31608(11) 0.0461(4) Uani d . 1 1
H H20A -0.1596 -0.0010 0.3671 0.055 Uiso calc R 1 1
H H20B -0.0945 -0.1510 0.3267 0.055 Uiso calc R 1 1
C C21 0.1052(2) 0.1722(2) 0.07350(10) 0.0448(4) Uani d . 1 1
C C22 0.2527(3) 0.0780(3) 0.03819(13) 0.0692(6) Uani d . 1 1
H H22 0.3084 -0.0056 0.0677 0.083 Uiso calc R 1 1
C C23 0.3190(3) 0.1071(4) -0.04133(15) 0.0876(9) Uani d . 1 1
H H23 0.4179 0.0422 -0.0651 0.105 Uiso calc R 1 1
C C24 0.2369(4) 0.2330(4) -0.08489(13) 0.0836(9) Uani d . 1 1
H H24 0.2827 0.2553 -0.1372 0.100 Uiso calc R 1 1
C C25 0.0906(4) 0.3232(3) -0.05139(13) 0.0744(7) Uani d . 1 1
H H25 0.0343 0.4057 -0.0815 0.089 Uiso calc R 1 1
C C26 0.0235(3) 0.2939(2) 0.02735(12) 0.0577(5) Uani d . 1 1
H H26 -0.0778 0.3567 0.0495 0.069 Uiso calc R 1 1
C C27 0.05947(19) 0.33716(18) 0.23011(9) 0.0367(3) Uani d . 1 1
C C28 0.1557(2) 0.38602(19) 0.26347(10) 0.0404(4) Uani d . 1 1
C C29 0.3002(2) 0.3015(2) 0.29029(11) 0.0482(4) Uani d . 1 1
H H29 0.3551 0.1940 0.2924 0.058 Uiso calc R 1 1
C C30 0.3478(3) 0.4023(3) 0.31424(12) 0.0625(6) Uani d . 1 1
H H30 0.4434 0.3759 0.3348 0.075 Uiso calc R 1 1
C C31 0.2380(3) 0.5465(3) 0.30139(13) 0.0641(6) Uani d . 1 1
H H31 0.2437 0.6372 0.3117 0.077 Uiso calc R 1 1
C C32 0.1191(2) 0.5381(2) 0.27024(12) 0.0514(5) Uani d . 1 1
H H32 0.0278 0.6219 0.2554 0.062 Uiso calc R 1 1
C C33 0.5481(3) 0.4264(4) 0.13366(17) 0.0858(9) Uani d . 1 1
H H33 0.6415 0.3976 0.1566 0.103 Uiso calc R 1 1
C C34 0.4395(3) 0.5697(3) 0.12193(16) 0.0783(7) Uani d . 1 1
H H34 0.4429 0.6592 0.1357 0.094 Uiso calc R 1 1
C C35 0.3251(3) 0.5641(3) 0.08762(14) 0.0731(7) Uani d . 1 1
H H35 0.2342 0.6488 0.0731 0.088 Uiso calc R 1 1
C C36 0.3628(3) 0.4159(3) 0.07703(13) 0.0780(7) Uani d . 1 1
H H36 0.3038 0.3786 0.0537 0.094 Uiso calc R 1 1
C C37 0.5015(4) 0.3312(3) 0.10598(16) 0.0880(9) Uani d . 1 1
H H37 0.5564 0.2238 0.1064 0.106 Uiso calc R 1 1
N N1 0.33877(16) -0.09781(15) 0.30982(8) 0.0417(3) Uani d . 1 1
N N2 0.27266(17) -0.00148(15) 0.46852(9) 0.0401(3) Uani d . 1 1
N N3 0.02092(17) -0.02272(15) 0.27455(8) 0.0394(3) Uani d . 1 1
O O1 -0.06196(15) 0.42653(13) 0.21078(8) 0.0495(3) Uani d . 1 1
S S1 -0.26219(7) 0.03658(7) 0.25112(4) 0.06921(17) Uani d . 1 1
Fe Fe1 0.33143(3) 0.44503(3) 0.196123(14) 0.04346(9) Uani d . 1 1

loop_
_atom_site_aniso_label
_atom_site_aniso_U_11
_atom_site_aniso_U_22
_atom_site_aniso_U_33
_atom_site_aniso_U_12
_atom_site_aniso_U_13
_atom_site_aniso_U_23
C1 0.0456(10) 0.0463(10) 0.0607(12) -0.0121(8) 0.0018(9) 0.0105(9)
C2 0.0350(9) 0.0459(10) 0.0946(18) -0.0132(8) -0.0084(10) 0.0232(11)
C3 0.0469(11) 0.0478(11) 0.0984(18) -0.0225(9) -0.0349(12) 0.0216(11)
C4 0.0543(11) 0.0437(10) 0.0737(14) -0.0238(9) -0.0338(10) 0.0131(9)
C5 0.0404(9) 0.0341(8) 0.0538(10) -0.0190(7) -0.0178(8) 0.0099(7)
C6 0.0378(8) 0.0358(8) 0.0475(10) -0.0152(7) -0.0062(7) 0.0112(7)
C7 0.0382(8) 0.0312(7) 0.0313(8) -0.0154(6) -0.0078(6) 0.0051(6)
C8 0.0390(8) 0.0310(7) 0.0325(8) -0.0167(6) -0.0103(6) 0.0036(6)
C9 0.0406(8) 0.0313(7) 0.0321(8) -0.0168(6) -0.0086(6) 0.0020(6)
C10 0.0538(10) 0.0394(8) 0.0350(9) -0.0182(8) -0.0110(7) -0.0032(7)
C11 0.0531(10) 0.0382(9) 0.0420(10) -0.0147(8) -0.0006(8) -0.0078(7)
C12 0.0384(9) 0.0347(8) 0.0515(10) -0.0110(7) -0.0036(7) 0.0002(7)
C13 0.0386(8) 0.0371(8) 0.0407(9) -0.0155(7) -0.0114(7) 0.0032(7)
C14 0.0369(8) 0.0311(7) 0.0316(8) -0.0161(6) -0.0071(6) 0.0026(6)
C15 0.0384(8) 0.0333(7) 0.0294(8) -0.0151(6) -0.0093(6) 0.0014(6)
C16 0.0370(8) 0.0374(8) 0.0274(7) -0.0145(6) -0.0092(6) 0.0020(6)
C17 0.0435(9) 0.0437(9) 0.0313(8) -0.0173(7) -0.0131(7) 0.0002(7)
C18 0.0602(11) 0.0469(9) 0.0354(9) -0.0238(8) -0.0137(8) -0.0041(7)
C19 0.0998(18) 0.0735(14) 0.0591(13) -0.0558(14) -0.0365(12) 0.0064(11)
C20 0.0576(11) 0.0416(9) 0.0473(10) -0.0280(8) -0.0139(8) 0.0032(7)
C21 0.0552(10) 0.0562(10) 0.0315(8) -0.0280(9) -0.0146(7) 0.0000(7)
C22 0.0605(13) 0.0970(18) 0.0449(11) -0.0286(12) -0.0083(10) -0.0011(11)
C23 0.0710(16) 0.147(3) 0.0508(14) -0.0541(18) 0.0067(12) -0.0220(16)
C24 0.121(2) 0.142(3) 0.0294(10) -0.097(2) -0.0126(13) 0.0053(13)
C25 0.119(2) 0.0871(17) 0.0395(11) -0.0624(17) -0.0277(13) 0.0150(11)
C26 0.0821(14) 0.0600(12) 0.0383(10) -0.0326(11) -0.0224(10) 0.0058(8)
C27 0.0435(9) 0.0397(8) 0.0263(7) -0.0192(7) -0.0054(6) 0.0042(6)
C28 0.0484(9) 0.0463(9) 0.0284(8) -0.0240(8) -0.0024(7) -0.0012(7)
C29 0.0597(11) 0.0600(11) 0.0334(9) -0.0336(9) -0.0144(8) 0.0095(8)
C30 0.0775(14) 0.0941(17) 0.0397(10) -0.0562(14) -0.0179(10) 0.0025(10)
C31 0.0844(15) 0.0754(15) 0.0500(12) -0.0502(13) -0.0013(11) -0.0187(10)
C32 0.0582(11) 0.0512(10) 0.0458(10) -0.0279(9) 0.0060(8) -0.0137(8)
C33 0.0485(13) 0.126(2) 0.0663(16) -0.0326(15) -0.0005(11) 0.0155(16)
C34 0.0784(16) 0.0964(19) 0.0698(16) -0.0583(15) -0.0095(13) 0.0252(14)
C35 0.0673(14) 0.0923(18) 0.0504(12) -0.0342(13) -0.0102(11) 0.0242(12)
C36 0.0905(18) 0.117(2) 0.0314(11) -0.0542(17) 0.0042(11) -0.0071(12)
C37 0.0821(18) 0.0842(18) 0.0553(14) -0.0089(15) 0.0164(13) -0.0049(13)
N1 0.0421(8) 0.0387(7) 0.0365(7) -0.0127(6) -0.0044(6) 0.0035(6)
N2 0.0459(8) 0.0376(7) 0.0425(8) -0.0185(6) -0.0194(6) 0.0040(6)
N3 0.0497(8) 0.0385(7) 0.0350(7) -0.0218(6) -0.0107(6) -0.0003(6)
O1 0.0520(7) 0.0401(6) 0.0531(8) -0.0135(6) -0.0196(6) 0.0068(5)
S1 0.0633(3) 0.0773(4) 0.0855(4) -0.0431(3) -0.0344(3) 0.0174(3)
Fe1 0.04689(16) 0.05054(16) 0.03439(14) -0.02474(12) -0.00386(10) 0.00155(10)

loop_
_atom_type_symbol
_atom_type_description
_atom_type_scat_dispersion_real
_atom_type_scat_dispersion_imag
_atom_type_scat_source
C C 0.0033 0.0016 'International Tables Vol C Tables 4.2.6.8 and 6.1.1.4'
H H 0.0000 0.0000 'International Tables Vol C Tables 4.2.6.8 and 6.1.1.4'
N N 0.0061 0.0033 'International Tables Vol C Tables 4.2.6.8 and 6.1.1.4'
O O 0.0106 0.0060 'International Tables Vol C Tables 4.2.6.8 and 6.1.1.4'
S S 0.1246 0.1234 'International Tables Vol C Tables 4.2.6.8 and 6.1.1.4'
Fe Fe 0.3463 0.8444 'International Tables Vol C Tables 4.2.6.8 and 6.1.1.4'

loop_
_geom_angle_atom_site_label_1
_geom_angle_atom_site_label_2
_geom_angle_atom_site_label_3
_geom_angle
C2 C1 C6 120.1(2)
C2 C1 H1 120.0
C6 C1 H1 120.0
C1 C2 C3 120.74(19)
C1 C2 H2 119.6
C3 C2 H2 119.6
C4 C3 C2 120.77(19)
C4 C3 H3 119.6
C2 C3 H3 119.6
C3 C4 C5 120.1(2)
C3 C4 H4 120.0
C5 C4 H4 120.0
N2 C5 C4 118.66(17)
N2 C5 C6 122.12(15)
C4 C5 C6 119.22(17)
N1 C6 C1 119.07(18)
N1 C6 C5 121.80(15)
C1 C6 C5 119.13(17)
N1 C7 C8 124.02(15)
N1 C7 C15 125.16(14)
C8 C7 C15 110.83(13)
N2 C8 C7 123.69(15)
N2 C8 C9 128.19(15)
C7 C8 C9 108.13(13)
C10 C9 C14 121.27(15)
C10 C9 C8 130.11(15)
C14 C9 C8 108.62(13)
C9 C10 C11 118.26(16)
C9 C10 H10 120.9
C11 C10 H10 120.9
C12 C11 C10 120.69(16)
C12 C11 H11 119.7
C10 C11 H11 119.7
C11 C12 C13 121.34(16)
C11 C12 H12 119.3
C13 C12 H12 119.3
C12 C13 C14 118.59(16)
C12 C13 H13 120.7
C14 C13 H13 120.7
C13 C14 C9 119.83(15)
C13 C14 C15 128.71(14)
C9 C14 C15 111.46(13)
N3 C15 C7 109.71(12)
N3 C15 C14 116.40(13)
C7 C15 C14 100.90(12)
N3 C15 C16 104.60(12)
C7 C15 C16 110.87(12)
C14 C15 C16 114.42(12)
C27 C16 C17 112.14(13)
C27 C16 C15 113.69(12)
C17 C16 C15 104.07(12)
C27 C16 H16 108.9
C17 C16 H16 108.9
C15 C16 H16 108.9
C21 C17 C18 115.79(14)
C21 C17 C16 113.64(14)
C18 C17 C16 103.98(13)
C21 C17 H17 107.7
C18 C17 H17 107.7
C16 C17 H17 107.7
N3 C18 C17 105.17(13)
N3 C18 C19 108.33(16)
C17 C18 C19 113.38(16)
N3 C18 H18 109.9
C17 C18 H18 109.9
C19 C18 H18 109.9
C18 C19 S1 105.74(14)
C18 C19 H19A 110.6
S1 C19 H19A 110.6
C18 C19 H19B 110.6
S1 C19 H19B 110.6
H19A C19 H19B 108.7
N3 C20 S1 107.38(12)
N3 C20 H20A 110.2
S1 C20 H20A 110.2
N3 C20 H20B 110.2
S1 C20 H20B 110.2
H20A C20 H20B 108.5
C22 C21 C26 118.36(19)
C22 C21 C17 121.84(17)
C26 C21 C17 119.79(17)
C21 C22 C23 120.6(2)
C21 C22 H22 119.7
C23 C22 H22 119.7
C24 C23 C22 119.7(3)
C24 C23 H23 120.2
C22 C23 H23 120.2
C25 C24 C23 119.9(2)
C25 C24 H24 120.0
C23 C24 H24 120.0
C24 C25 C26 120.5(2)
C24 C25 H25 119.7
C26 C25 H25 119.7
C25 C26 C21 120.8(2)
C25 C26 H26 119.6
C21 C26 H26 119.6
O1 C27 C28 120.24(15)
O1 C27 C16 120.13(15)
C28 C27 C16 119.63(14)
C32 C28 C29 107.48(16)
C32 C28 C27 122.76(17)
C29 C28 C27 129.68(16)
C32 C28 Fe1 69.31(10)
C29 C28 Fe1 69.11(10)
C27 C28 Fe1 124.33(11)
C30 C29 C28 107.23(18)
C30 C29 Fe1 69.79(11)
C28 C29 Fe1 69.60(10)
C30 C29 H29 126.4
C28 C29 H29 126.4
Fe1 C29 H29 126.4
C31 C30 C29 108.91(19)
C31 C30 Fe1 69.82(12)
C29 C30 Fe1 69.30(11)
C31 C30 H30 125.5
C29 C30 H30 125.5
Fe1 C30 H30 125.5
C30 C31 C32 108.25(18)
C30 C31 Fe1 69.71(12)
C32 C31 Fe1 69.60(11)
C30 C31 H31 125.9
C32 C31 H31 125.9
Fe1 C31 H31 125.9
C31 C32 C28 108.11(19)
C31 C32 Fe1 69.85(12)
C28 C32 Fe1 69.45(10)
C31 C32 H32 125.9
C28 C32 H32 125.9
Fe1 C32 H32 125.9
C37 C33 C34 107.9(3)
C37 C33 Fe1 69.99(15)
C34 C33 Fe1 70.20(13)
C37 C33 H33 126.0
C34 C33 H33 126.0
Fe1 C33 H33 126.0
C35 C34 C33 108.4(3)
C35 C34 Fe1 70.16(13)
C33 C34 Fe1 69.63(14)
C35 C34 H34 125.8
C33 C34 H34 125.8
Fe1 C34 H34 125.8
C34 C35 C36 108.2(2)
C34 C35 Fe1 69.88(13)
C36 C35 Fe1 70.09(13)
C34 C35 H35 125.9
C36 C35 H35 125.9
Fe1 C35 H35 125.9
C35 C36 C37 107.2(3)
C35 C36 Fe1 69.62(13)
C37 C36 Fe1 69.25(14)
C35 C36 H36 126.4
C37 C36 H36 126.4
Fe1 C36 H36 126.4
C33 C37 C36 108.3(3)
C33 C37 Fe1 69.79(15)
C36 C37 Fe1 70.36(14)
C33 C37 H37 125.8
C36 C37 H37 125.8
Fe1 C37 H37 125.8
C7 N1 C6 114.22(14)
C8 N2 C5 114.15(14)
C20 N3 C18 112.11(14)
C20 N3 C15 121.31(13)
C18 N3 C15 110.92(13)
C19 S1 C20 86.86(10)
C33 Fe1 C29 122.00(10)
C33 Fe1 C37 40.22(13)
C29 Fe1 C37 109.09(10)
C33 Fe1 C32 156.60(12)
C29 Fe1 C32 69.34(8)
C37 Fe1 C32 161.49(12)
C33 Fe1 C34 40.17(11)
C29 Fe1 C34 156.53(10)
C37 Fe1 C34 67.43(13)
C32 Fe1 C34 121.59(10)
C33 Fe1 C30 105.84(11)
C29 Fe1 C30 40.92(8)
C37 Fe1 C30 123.37(12)
C32 Fe1 C30 68.31(9)
C34 Fe1 C30 119.99(10)
C33 Fe1 C28 159.83(11)
C29 Fe1 C28 41.29(7)
C37 Fe1 C28 125.45(11)
C32 Fe1 C28 41.24(7)
C34 Fe1 C28 159.53(10)
C30 Fe1 C28 68.71(8)
C33 Fe1 C31 120.41(12)
C29 Fe1 C31 68.97(9)
C37 Fe1 C31 157.48(13)
C32 Fe1 C31 40.55(9)
C34 Fe1 C31 104.96(11)
C30 Fe1 C31 40.47(10)
C28 Fe1 C31 68.85(8)
C33 Fe1 C35 67.53(11)
C29 Fe1 C35 162.36(10)
C37 Fe1 C35 67.60(11)
C32 Fe1 C35 107.97(10)
C34 Fe1 C35 39.96(10)
C30 Fe1 C35 155.73(11)
C28 Fe1 C35 125.32(9)
C31 Fe1 C35 121.05(11)
C33 Fe1 C36 67.80(12)
C29 Fe1 C36 125.97(10)
C37 Fe1 C36 40.40(11)
C32 Fe1 C36 124.65(10)
C34 Fe1 C36 67.51(12)
C30 Fe1 C36 161.01(12)
C28 Fe1 C36 110.71(9)
C31 Fe1 C36 158.33(12)
C35 Fe1 C36 40.28(11)

loop_
_geom_bond_atom_site_label_1
_geom_bond_atom_site_label_2
_geom_bond_distance
C1 C2 1.367(3)
C1 C6 1.412(2)
C1 H1 0.9300
C2 C3 1.399(3)
C2 H2 0.9300
C3 C4 1.363(3)
C3 H3 0.9300
C4 C5 1.414(2)
C4 H4 0.9300
C5 N2 1.374(2)
C5 C6 1.417(3)
C6 N1 1.380(2)
C7 N1 1.301(2)
C7 C8 1.421(2)
C7 C15 1.524(2)
C8 N2 1.309(2)
C8 C9 1.463(2)
C9 C10 1.386(2)
C9 C14 1.399(2)
C10 C11 1.387(3)
C10 H10 0.9300
C11 C12 1.382(3)
C11 H11 0.9300
C12 C13 1.385(2)
C12 H12 0.9300
C13 C14 1.390(2)
C13 H13 0.9300
C14 C15 1.526(2)
C15 N3 1.478(2)
C15 C16 1.583(2)
C16 C27 1.528(2)
C16 C17 1.529(2)
C16 H16 0.9800
C17 C21 1.510(2)
C17 C18 1.527(2)
C17 H17 0.9800
C18 N3 1.472(2)
C18 C19 1.527(3)
C18 H18 0.9800
C19 S1 1.807(3)
C19 H19A 0.9700
C19 H19B 0.9700
C20 N3 1.439(2)
C20 S1 1.8261(19)
C20 H20A 0.9700
C20 H20B 0.9700
C21 C22 1.377(3)
C21 C26 1.385(3)
C22 C23 1.392(3)
C22 H22 0.9300
C23 C24 1.386(4)
C23 H23 0.9300
C24 C25 1.349(4)
C24 H24 0.9300
C25 C26 1.384(3)
C25 H25 0.9300
C26 H26 0.9300
C27 O1 1.219(2)
C27 C28 1.467(2)
C28 C32 1.432(2)
C28 C29 1.432(3)
C28 Fe1 2.0342(17)
C29 C30 1.420(3)
C29 Fe1 2.0277(18)
C29 H29 0.9800
C30 C31 1.408(3)
C30 Fe1 2.034(2)
C30 H30 0.9800
C31 C32 1.410(3)
C31 Fe1 2.036(2)
C31 H31 0.9800
C32 Fe1 2.0323(19)
C32 H32 0.9800
C33 C37 1.394(4)
C33 C34 1.394(4)
C33 Fe1 2.027(2)
C33 H33 0.9800
C34 C35 1.391(4)
C34 Fe1 2.034(2)
C34 H34 0.9800
C35 C36 1.405(4)
C35 Fe1 2.038(2)
C35 H35 0.9800
C36 C37 1.406(4)
C36 Fe1 2.044(2)
C36 H36 0.9800
C37 Fe1 2.029(2)
C37 H37 0.9800

loop_
_geom_hbond_atom_site_label_D
_geom_hbond_atom_site_label_H
_geom_hbond_atom_site_label_A
_geom_hbond_site_symmetry_A
_geom_hbond_distance_DH
_geom_hbond_distance_HA
_geom_hbond_distance_DA
_geom_hbond_angle_DHA
C25 H25 O1 2_565 0.93 2.58 3.371(3) 143

loop_
_geom_torsion_atom_site_label_1
_geom_torsion_atom_site_label_2
_geom_torsion_atom_site_label_3
_geom_torsion_atom_site_label_4
_geom_torsion
C6 C1 C2 C3 0.7(3)
C1 C2 C3 C4 0.2(3)
C2 C3 C4 C5 -0.8(3)
C3 C4 C5 N2 -179.93(16)
C3 C4 C5 C6 0.5(3)
C2 C1 C6 N1 179.02(17)
C2 C1 C6 C5 -0.9(3)
N2 C5 C6 N1 0.8(2)
C4 C5 C6 N1 -179.63(15)
N2 C5 C6 C1 -179.19(16)
C4 C5 C6 C1 0.3(2)
N1 C7 C8 N2 0.0(2)
C15 C7 C8 N2 -179.74(14)
N1 C7 C8 C9 -179.46(14)
C15 C7 C8 C9 0.77(17)
N2 C8 C9 C10 0.8(3)
C7 C8 C9 C10 -179.72(16)
N2 C8 C9 C14 -178.45(15)
C7 C8 C9 C14 1.02(17)
C14 C9 C10 C11 1.3(2)
C8 C9 C10 C11 -177.85(16)
C9 C10 C11 C12 -0.5(3)
C10 C11 C12 C13 -0.8(3)
C11 C12 C13 C14 1.2(2)
C12 C13 C14 C9 -0.4(2)
C12 C13 C14 C15 -179.37(15)
C10 C9 C14 C13 -0.9(2)
C8 C9 C14 C13 178.41(14)
C10 C9 C14 C15 178.23(14)
C8 C9 C14 C15 -2.42(17)
N1 C7 C15 N3 54.8(2)
C8 C7 C15 N3 -125.41(14)
N1 C7 C15 C14 178.19(15)
C8 C7 C15 C14 -2.04(16)
N1 C7 C15 C16 -60.2(2)
C8 C7 C15 C16 119.56(14)
C13 C14 C15 N3 -59.6(2)
C9 C14 C15 N3 121.33(14)
C13 C14 C15 C7 -178.22(15)
C9 C14 C15 C7 2.71(16)
C13 C14 C15 C16 62.7(2)
C9 C14 C15 C16 -116.37(14)
N3 C15 C16 C27 142.11(13)
C7 C15 C16 C27 -99.71(15)
C14 C15 C16 C27 13.59(18)
N3 C15 C16 C17 19.83(15)
C7 C15 C16 C17 138.01(13)
C14 C15 C16 C17 -108.70(14)
C27 C16 C17 C21 78.01(18)
C15 C16 C17 C21 -158.68(14)
C27 C16 C17 C18 -155.23(14)
C15 C16 C17 C18 -31.93(16)
C21 C17 C18 N3 157.97(14)
C16 C17 C18 N3 32.57(17)
C21 C17 C18 C19 -83.9(2)
C16 C17 C18 C19 150.75(16)
N3 C18 C19 S1 31.37(19)
C17 C18 C19 S1 -84.96(17)
C18 C17 C21 C22 -50.0(2)
C16 C17 C21 C22 70.3(2)
C18 C17 C21 C26 130.92(18)
C16 C17 C21 C26 -108.79(19)
C26 C21 C22 C23 1.6(3)
C17 C21 C22 C23 -177.4(2)
C21 C22 C23 C24 1.0(4)
C22 C23 C24 C25 -3.0(4)
C23 C24 C25 C26 2.3(4)
C24 C25 C26 C21 0.4(4)
C22 C21 C26 C25 -2.3(3)
C17 C21 C26 C25 176.74(19)
C17 C16 C27 O1 20.1(2)
C15 C16 C27 O1 -97.61(17)
C17 C16 C27 C28 -160.58(14)
C15 C16 C27 C28 81.70(17)
O1 C27 C28 C32 -4.0(2)
C16 C27 C28 C32 176.64(15)
O1 C27 C28 C29 179.61(17)
C16 C27 C28 C29 0.3(3)
O1 C27 C28 Fe1 -90.07(18)
C16 C27 C28 Fe1 90.62(17)
C32 C28 C29 C30 1.0(2)
C27 C28 C29 C30 177.79(17)
Fe1 C28 C29 C30 59.91(13)
C32 C28 C29 Fe1 -58.89(12)
C27 C28 C29 Fe1 117.88(17)
C28 C29 C30 C31 -1.1(2)
Fe1 C29 C30 C31 58.71(15)
C28 C29 C30 Fe1 -59.79(12)
C29 C30 C31 C32 0.7(2)
Fe1 C30 C31 C32 59.11(14)
C29 C30 C31 Fe1 -58.39(14)
C30 C31 C32 C28 -0.1(2)
Fe1 C31 C32 C28 59.11(13)
C30 C31 C32 Fe1 -59.18(15)
C29 C28 C32 C31 -0.6(2)
C27 C28 C32 C31 -177.64(16)
Fe1 C28 C32 C31 -59.36(14)
C29 C28 C32 Fe1 58.77(12)
C27 C28 C32 Fe1 -118.28(15)
C37 C33 C34 C35 0.4(3)
Fe1 C33 C34 C35 -59.68(17)
C37 C33 C34 Fe1 60.08(18)
C33 C34 C35 C36 -0.5(3)
Fe1 C34 C35 C36 -59.85(16)
C33 C34 C35 Fe1 59.35(17)
C34 C35 C36 C37 0.4(3)
Fe1 C35 C36 C37 -59.32(16)
C34 C35 C36 Fe1 59.72(17)
C34 C33 C37 C36 -0.2(3)
Fe1 C33 C37 C36 60.06(17)
C34 C33 C37 Fe1 -60.21(17)
C35 C36 C37 C33 -0.1(3)
Fe1 C36 C37 C33 -59.71(17)
C35 C36 C37 Fe1 59.56(16)
C8 C7 N1 C6 0.6(2)
C15 C7 N1 C6 -179.67(14)
C1 C6 N1 C7 179.03(15)
C5 C6 N1 C7 -1.0(2)
C7 C8 N2 C5 -0.3(2)
C9 C8 N2 C5 179.13(14)
C4 C5 N2 C8 -179.70(15)
C6 C5 N2 C8 -0.2(2)
S1 C20 N3 C18 -26.58(17)
S1 C20 N3 C15 107.71(14)
C17 C18 N3 C20 118.54(15)
C19 C18 N3 C20 -3.0(2)
C17 C18 N3 C15 -20.56(18)
C19 C18 N3 C15 -142.10(16)
C7 C15 N3 C20 106.63(16)
C14 C15 N3 C20 -7.1(2)
C16 C15 N3 C20 -134.40(15)
C7 C15 N3 C18 -118.60(14)
C14 C15 N3 C18 127.69(15)
C16 C15 N3 C18 0.37(17)
C18 C19 S1 C20 -39.25(15)
N3 C20 S1 C19 38.40(13)
C37 C33 Fe1 C29 81.85(19)
C34 C33 Fe1 C29 -159.50(16)
C34 C33 Fe1 C37 118.7(3)
C37 C33 Fe1 C32 -164.8(2)
C34 C33 Fe1 C32 -46.1(3)
C37 C33 Fe1 C34 -118.7(3)
C37 C33 Fe1 C30 123.35(17)
C34 C33 Fe1 C30 -118.00(18)
C37 C33 Fe1 C28 52.1(4)
C34 C33 Fe1 C28 170.8(2)
C37 C33 Fe1 C31 164.73(16)
C34 C33 Fe1 C31 -76.6(2)
C37 C33 Fe1 C35 -81.40(19)
C34 C33 Fe1 C35 37.25(18)
C37 C33 Fe1 C36 -37.69(17)
C34 C33 Fe1 C36 80.96(19)
C30 C29 Fe1 C33 76.74(19)
C28 C29 Fe1 C33 -164.98(15)
C30 C29 Fe1 C37 119.30(17)
C28 C29 Fe1 C37 -122.42(15)
C30 C29 Fe1 C32 -80.33(14)
C28 C29 Fe1 C32 37.95(11)
C30 C29 Fe1 C34 42.2(3)
C28 C29 Fe1 C34 160.5(2)
C28 C29 Fe1 C30 118.28(18)
C30 C29 Fe1 C28 -118.28(18)
C30 C29 Fe1 C31 -36.80(14)
C28 C29 Fe1 C31 81.48(12)
C30 C29 Fe1 C35 -164.7(3)
C28 C29 Fe1 C35 -46.4(4)
C30 C29 Fe1 C36 161.17(15)
C28 C29 Fe1 C36 -80.55(15)
C36 C37 Fe1 C33 -119.1(3)
C33 C37 Fe1 C29 -117.33(17)
C36 C37 Fe1 C29 123.54(17)
C33 C37 Fe1 C32 160.9(3)
C36 C37 Fe1 C32 41.7(4)
C33 C37 Fe1 C34 37.81(17)
C36 C37 Fe1 C34 -81.33(18)
C33 C37 Fe1 C30 -74.2(2)
C36 C37 Fe1 C30 166.68(15)
C33 C37 Fe1 C28 -160.48(15)
C36 C37 Fe1 C28 80.39(19)
C33 C37 Fe1 C31 -36.4(4)
C36 C37 Fe1 C31 -155.5(2)
C33 C37 Fe1 C35 81.21(18)
C36 C37 Fe1 C35 -37.92(17)
C33 C37 Fe1 C36 119.1(3)
C31 C32 Fe1 C33 -42.3(3)
C28 C32 Fe1 C33 -161.7(2)
C31 C32 Fe1 C29 81.42(14)
C28 C32 Fe1 C29 -38.00(11)
C31 C32 Fe1 C37 170.0(3)
C28 C32 Fe1 C37 50.5(4)
C31 C32 Fe1 C34 -75.36(17)
C28 C32 Fe1 C34 165.22(13)
C31 C32 Fe1 C30 37.41(14)
C28 C32 Fe1 C30 -82.01(12)
C31 C32 Fe1 C28 119.42(18)
C28 C32 Fe1 C31 -119.42(18)
C31 C32 Fe1 C35 -117.07(16)
C28 C32 Fe1 C35 123.51(13)
C31 C32 Fe1 C36 -158.42(15)
C28 C32 Fe1 C36 82.16(15)
C35 C34 Fe1 C33 119.4(3)
C35 C34 Fe1 C29 167.7(2)
C33 C34 Fe1 C29 48.2(4)
C35 C34 Fe1 C37 81.59(19)
C33 C34 Fe1 C37 -37.85(18)
C35 C34 Fe1 C32 -80.21(19)
C33 C34 Fe1 C32 160.35(18)
C35 C34 Fe1 C30 -161.81(16)
C33 C34 Fe1 C30 78.7(2)
C35 C34 Fe1 C28 -51.5(4)
C33 C34 Fe1 C28 -170.9(2)
C35 C34 Fe1 C31 -120.83(18)
C33 C34 Fe1 C31 119.7(2)
C33 C34 Fe1 C35 -119.4(3)
C35 C34 Fe1 C36 37.68(17)
C33 C34 Fe1 C36 -81.8(2)
C31 C30 Fe1 C33 118.56(16)
C29 C30 Fe1 C33 -120.90(16)
C31 C30 Fe1 C29 -120.54(19)
C31 C30 Fe1 C37 158.79(16)
C29 C30 Fe1 C37 -80.68(18)
C31 C30 Fe1 C32 -37.48(12)
C29 C30 Fe1 C32 83.06(13)
C31 C30 Fe1 C34 77.45(17)
C29 C30 Fe1 C34 -162.02(14)
C31 C30 Fe1 C28 -81.95(13)
C29 C30 Fe1 C28 38.59(12)
C29 C30 Fe1 C31 120.54(19)
C31 C30 Fe1 C35 48.3(3)
C29 C30 Fe1 C35 168.8(2)
C31 C30 Fe1 C36 -173.9(3)
C29 C30 Fe1 C36 -53.4(3)
C32 C28 Fe1 C33 158.8(3)
C29 C28 Fe1 C33 39.6(3)
C27 C28 Fe1 C33 -85.0(3)
C32 C28 Fe1 C29 119.19(16)
C27 C28 Fe1 C29 -124.54(19)
C32 C28 Fe1 C37 -162.49(15)
C29 C28 Fe1 C37 78.32(16)
C27 C28 Fe1 C37 -46.2(2)
C29 C28 Fe1 C32 -119.19(16)
C27 C28 Fe1 C32 116.26(19)
C32 C28 Fe1 C34 -38.4(3)
C29 C28 Fe1 C34 -157.6(3)
C27 C28 Fe1 C34 77.8(3)
C32 C28 Fe1 C30 80.95(13)
C29 C28 Fe1 C30 -38.24(12)
C27 C28 Fe1 C30 -162.79(17)
C32 C28 Fe1 C31 37.39(13)
C29 C28 Fe1 C31 -81.81(13)
C27 C28 Fe1 C31 153.65(17)
C32 C28 Fe1 C35 -76.42(16)
C29 C28 Fe1 C35 164.38(14)
C27 C28 Fe1 C35 39.8(2)
C32 C28 Fe1 C36 -119.40(14)
C29 C28 Fe1 C36 121.41(14)
C27 C28 Fe1 C36 -3.13(18)
C30 C31 Fe1 C33 -78.45(16)
C32 C31 Fe1 C33 161.96(14)
C30 C31 Fe1 C29 37.18(12)
C32 C31 Fe1 C29 -82.41(13)
C30 C31 Fe1 C37 -52.1(3)
C32 C31 Fe1 C37 -171.7(3)
C30 C31 Fe1 C32 119.59(18)
C30 C31 Fe1 C34 -118.95(14)
C32 C31 Fe1 C34 121.46(14)
C32 C31 Fe1 C30 -119.59(18)
C30 C31 Fe1 C28 81.59(13)
C32 C31 Fe1 C28 -38.00(12)
C30 C31 Fe1 C35 -159.02(13)
C32 C31 Fe1 C35 81.39(15)
C30 C31 Fe1 C36 174.6(2)
C32 C31 Fe1 C36 55.0(3)
C34 C35 Fe1 C33 -37.44(19)
C36 C35 Fe1 C33 81.69(19)
C34 C35 Fe1 C29 -163.7(3)
C36 C35 Fe1 C29 -44.6(4)
C34 C35 Fe1 C37 -81.1(2)
C36 C35 Fe1 C37 38.02(17)
C34 C35 Fe1 C32 118.06(17)
C36 C35 Fe1 C32 -122.81(15)
C36 C35 Fe1 C34 119.1(2)
C34 C35 Fe1 C30 41.1(3)
C36 C35 Fe1 C30 160.2(2)
C34 C35 Fe1 C28 160.41(16)
C36 C35 Fe1 C28 -80.46(17)
C34 C35 Fe1 C31 75.55(19)
C36 C35 Fe1 C31 -165.32(15)
C34 C35 Fe1 C36 -119.1(2)
C35 C36 Fe1 C33 -80.97(18)
C37 C36 Fe1 C33 37.53(18)
C35 C36 Fe1 C29 164.76(14)
C37 C36 Fe1 C29 -76.7(2)
C35 C36 Fe1 C37 -118.5(2)
C35 C36 Fe1 C32 76.38(17)
C37 C36 Fe1 C32 -165.11(17)
C35 C36 Fe1 C34 -37.39(15)
C37 C36 Fe1 C34 81.1(2)
C35 C36 Fe1 C30 -154.7(3)
C37 C36 Fe1 C30 -36.2(4)
C35 C36 Fe1 C28 120.66(15)
C37 C36 Fe1 C28 -120.84(18)
C35 C36 Fe1 C31 36.0(3)
C37 C36 Fe1 C31 154.5(3)
C37 C36 Fe1 C35 118.5(2)
